data_8100538
loop_
_publ_author_name
'Bruhn, Clemens'
'Arendt, Yvonne'
'Steinborn, Dirk'

_publ_section_title
;
Crystal structure of 4,8-di(acetoxy)-2,6-dioxabicyclo[3.3.0]octane-
3,7-dione(O^2^,O^5^-diacetylglucaric acid-1,4:6,3-dilactone), C~10~H~10O8~
;
_journal_issue 1
_journal_name_full 'Zeitschrift f\"ur Kristallographie - New Crystal Structures'
_journal_page_first 63
_journal_page_last 64
_journal_volume 217
_journal_year 2002
_chemical_formula_structural 'C10 H10 O8'
_chemical_formula_sum 'C10 H10 O8'
_chemical_formula_weight 258.20
_space_group_IT_number 19
_symmetry_cell_setting orthorhombic
_symmetry_space_group_name_Hall 'P 2ac 2ab'
_symmetry_space_group_name_H-M 'P 21 21 21'
_cell_angle_alpha 90.00
_cell_angle_beta 90.00
_cell_angle_gamma 90.00
_cell_formula_units_Z 4
_cell_length_a 7.0875(18)
_cell_length_b 8.692(2)
_cell_length_c 17.531(3)
_cell_measurement_temperature 220(2)
_cell_volume 1079.9(4)
_diffrn_ambient_temperature 220(2)
_exptl_crystal_density_diffrn 1.588
_cod_database_code 8100538

loop_
_symmetry_equiv_pos_as_xyz
'x, y, z'
'x+1/2, -y+1/2, -z'
'-x, y+1/2, -z+1/2'
'-x+1/2, -y, z+1/2'

loop_
_atom_site_label
_atom_site_type_symbol
_atom_site_fract_x
_atom_site_fract_y
_atom_site_fract_z
_atom_site_U_iso_or_equiv
_atom_site_adp_type
_atom_site_occupancy
_atom_site_symmetry_multiplicity
_atom_site_calc_flag
_atom_site_refinement_flags
_atom_site_disorder_assembly
_atom_site_disorder_group
C1 C 0.5329(3) 0.6281(3) 0.75823(12) 0.0238(4) Uani 1 4 d . . .
C2 C 0.4086(3) 0.5581(3) 0.69638(11) 0.0244(4) Uani 1 4 d . . .
H2 H 0.409(4) 0.449(4) 0.6991(15) 0.036(7) Uiso 1 4 d . . .
C3 C 0.2113(3) 0.6120(3) 0.71643(11) 0.0224(4) Uani 1 4 d . . .
H3 H 0.133(4) 0.650(3) 0.6745(13) 0.025(6) Uiso 1 4 d . . .
C4 C 0.2383(3) 0.7316(3) 0.78052(11) 0.0210(4) Uani 1 4 d . . .
H4 H 0.221(4) 0.841(3) 0.7647(13) 0.024(6) Uiso 1 4 d . . .
C5 C 0.0955(3) 0.6828(3) 0.84007(11) 0.0239(4) Uani 1 4 d . . .
H5 H -0.023(3) 0.735(3) 0.8290(13) 0.022(6) Uiso 1 4 d . . .
C6 C 0.0650(3) 0.5133(3) 0.82462(11) 0.0244(4) Uani 1 4 d . . .
C7 C 0.5288(3) 0.7397(3) 0.60843(11) 0.0280(5) Uani 1 4 d . . .
C8 C 0.6288(4) 0.7561(4) 0.53419(14) 0.0386(6) Uani 1 4 d . . .
H8A H 0.570(6) 0.681(4) 0.4941(19) 0.068(11) Uiso 1 4 d . . .
H8B H 0.752(6) 0.723(5) 0.544(2) 0.074(11) Uiso 1 4 d . . .
H8C H 0.617(6) 0.851(5) 0.514(2) 0.074(13) Uiso 1 4 d . . .
C9 C 0.1139(3) 0.8409(3) 0.94923(12) 0.0292(5) Uani 1 4 d . . .
C10 C 0.1737(5) 0.8461(4) 1.03074(14) 0.0405(6) Uani 1 4 d . . .
H10A H 0.182(6) 0.746(5) 1.055(2) 0.077(12) Uiso 1 4 d . . .
H10B H 0.084(7) 0.914(5) 1.059(2) 0.086(13) Uiso 1 4 d . . .
H10C H 0.281(8) 0.899(6) 1.037(3) 0.112(17) Uiso 1 4 d . . .
O1 O 0.6997(2) 0.6170(2) 0.76443(9) 0.0339(4) Uani 1 4 d . . .
O2 O 0.4770(2) 0.59108(19) 0.62133(8) 0.0300(4) Uani 1 4 d . . .
O3 O 0.1168(2) 0.48148(18) 0.75216(8) 0.0255(4) Uani 1 4 d . . .
O4 O 0.4268(2) 0.70580(18) 0.80920(8) 0.0233(3) Uani 1 4 d . . .
O5 O 0.1529(2) 0.70232(19) 0.91745(8) 0.0270(4) Uani 1 4 d . . .
O6 O 0.0008(3) 0.4165(2) 0.86588(9) 0.0349(4) Uani 1 4 d . . .
O7 O 0.4982(3) 0.83938(19) 0.65421(8) 0.0347(4) Uani 1 4 d . . .
O8 O 0.0408(4) 0.9430(2) 0.91467(10) 0.0519(6) Uani 1 4 d . . .

loop_
_atom_site_aniso_label
_atom_site_aniso_U_11
_atom_site_aniso_U_22
_atom_site_aniso_U_33
_atom_site_aniso_U_23
_atom_site_aniso_U_13
_atom_site_aniso_U_12
C1 0.0246(11) 0.0202(10) 0.0266(9) 0.0049(8) -0.0016(8) 0.0002(9)
C2 0.0280(11) 0.0213(11) 0.0239(9) -0.0015(8) -0.0001(8) 0.0004(10)
C3 0.0254(10) 0.0205(11) 0.0212(9) -0.0001(8) -0.0020(8) -0.0013(9)
C4 0.0218(9) 0.0197(11) 0.0215(9) -0.0012(7) -0.0042(8) 0.0015(9)
C5 0.0258(10) 0.0272(11) 0.0187(8) -0.0008(8) -0.0040(8) 0.0001(10)
C6 0.0217(10) 0.0285(11) 0.0231(9) 0.0017(8) -0.0033(8) -0.0014(9)
C7 0.0287(11) 0.0319(12) 0.0233(9) 0.0010(8) -0.0021(8) 0.0024(10)
C8 0.0391(14) 0.0513(18) 0.0255(11) 0.0028(11) 0.0042(10) 0.0014(14)
C9 0.0334(11) 0.0312(12) 0.0229(9) -0.0047(9) 0.0016(9) -0.0017(11)
C10 0.0505(16) 0.0470(17) 0.0240(11) -0.0081(11) -0.0037(10) 0.0049(15)
O1 0.0235(8) 0.0365(10) 0.0416(9) 0.0063(8) -0.0037(7) 0.0006(8)
O2 0.0352(9) 0.0299(8) 0.0248(7) -0.0048(6) 0.0046(7) -0.0018(8)
O3 0.0283(8) 0.0219(7) 0.0262(7) -0.0025(6) -0.0018(6) -0.0053(7)
O4 0.0230(7) 0.0241(8) 0.0227(6) -0.0017(6) -0.0045(6) -0.0015(7)
O5 0.0316(8) 0.0292(8) 0.0202(7) -0.0024(6) -0.0042(6) 0.0018(7)
O6 0.0404(10) 0.0311(9) 0.0332(8) 0.0048(7) 0.0014(7) -0.0068(8)
O7 0.0488(11) 0.0264(8) 0.0291(8) 0.0015(6) 0.0057(7) 0.0048(8)
O8 0.0882(17) 0.0336(10) 0.0339(8) -0.0070(7) -0.0168(10) 0.0161(12)

loop_
_geom_bond_atom_site_label_1
_geom_bond_atom_site_label_2
_geom_bond_distance
_geom_bond_site_symmetry_2
_geom_bond_publ_flag
C1 O1 1.191(3) . ?
C1 O4 1.349(3) . ?
C1 C2 1.524(3) . ?
C2 O2 1.431(3) . ?
C2 C3 1.516(3) . ?
C3 O3 1.459(3) . ?
C3 C4 1.542(3) . ?
C4 O4 1.445(2) . ?
C4 C5 1.515(3) . ?
C5 O5 1.426(2) . ?
C5 C6 1.513(3) . ?
C6 O6 1.199(3) . ?
C6 O3 1.351(2) . ?
C7 O7 1.201(3) . ?
C7 O2 1.362(3) . ?
C7 C8 1.488(3) . ?
C9 O8 1.193(3) . ?
C9 O5 1.356(3) . ?
C9 C10 1.491(3) . ?
O1 C6 2.937(3) 1_655 ?
